data_4033623
loop_
_publ_author_name
'Yata, Tetsuji'
'Kita, Yuji'
'Nishimoto, Yoshihiro'
'Yasuda, Makoto'

_publ_section_title
;
 Regioselective Synthesis of 5-Metalated 2-Pyrones by Intramolecular
 Oxymetalation of Carbonyl-ene-yne Compounds Using Indium Trihalide.
;
_journal_issue 21
_journal_name_full 'The Journal of organic chemistry'
_journal_page_first 14330
_journal_page_last 14341
_journal_paper_doi 10.1021/acs.joc.9b02186
_journal_volume 84
_journal_year 2019
_chemical_formula_moiety 'C31 H22 O3'
_chemical_formula_sum 'C31 H22 O3'
_chemical_formula_weight 442.48
_space_group_crystal_system monoclinic
_space_group_IT_number 4
_space_group_name_Hall 'P 2yb'
_space_group_name_H-M_alt 'P 1 21 1'
_symmetry_space_group_name_Hall 'P 2yb'
_symmetry_space_group_name_H-M 'P 1 21 1'
_atom_sites_solution_hydrogens geom
_atom_sites_solution_primary dual
_audit_creation_date 2019-05-11
_audit_creation_method
;
Olex2 1.2
(compiled 2018.05.29 svn.r3508 for OlexSys, GUI svn.r5506)
;
_cell_angle_alpha 90
_cell_angle_beta 100.540(7)
_cell_angle_gamma 90
_cell_formula_units_Z 2
_cell_length_a 10.4592(8)
_cell_length_b 8.1844(6)
_cell_length_c 13.6348(10)
_cell_measurement_reflns_used 5040
_cell_measurement_temperature 123
_cell_measurement_theta_max 27.5060
_cell_measurement_theta_min 2.7210
_cell_volume 1147.48(15)
_computing_cell_refinement 'CrysAlisPro 1.171.39.31d (Rigaku OD, 2017)'
_computing_data_collection 'CrysAlisPro 1.171.39.31d (Rigaku OD, 2017)'
_computing_data_reduction 'CrysAlisPro 1.171.39.31d (Rigaku OD, 2017)'
_computing_molecular_graphics 'Olex2 (Dolomanov et al., 2009)'
_computing_publication_material 'Olex2 (Dolomanov et al., 2009)'
_computing_structure_refinement 'ShelXL (Sheldrick, 2015)'
_computing_structure_solution 'ShelXT (Sheldrick, 2015)'
_diffrn_ambient_temperature 123
_diffrn_detector 'CCD plate'
_diffrn_detector_type HyPix
_diffrn_measured_fraction_theta_full 0.999
_diffrn_measured_fraction_theta_max 0.805
_diffrn_measurement_details
;
List of Runs (angles in degrees, time in seconds):

  # Type    Start    End  Width  t~exp~   \w     \q     \k     \f   Frames
--------------------------------------------------------------------------
  1  \w    -19.00  66.00   0.50    2.92    --   -5.34  15.00  -7.00  170
  2  \w    -25.00  25.00   0.50    2.92    --   -5.34 -99.00 120.00  100
  3  \w    -24.00  10.00   0.50    2.92    --   -5.34 -99.00 -30.00   68
  4  \w    -26.00  29.00   0.50    2.92    --    5.49 -99.00-150.00  110
  5  \w    -74.00  -8.00   0.50    2.92    --   -5.34 -15.00-177.00  132
;
_diffrn_measurement_device 'four-circle diffractometer'
_diffrn_measurement_device_type 'XtaLAB Synergy, Single source at offset/far, HyPix'
_diffrn_measurement_method '\w scans'
_diffrn_orient_matrix_type 'CrysAlisPro convention (1999,Acta A55,543-557)'
_diffrn_orient_matrix_UB_11 -0.0241733000
_diffrn_orient_matrix_UB_12 0.0007332000
_diffrn_orient_matrix_UB_13 0.0453412000
_diffrn_orient_matrix_UB_21 0.0633514000
_diffrn_orient_matrix_UB_22 0.0175169000
_diffrn_orient_matrix_UB_23 0.0266138000
_diffrn_orient_matrix_UB_31 -0.0128487000
_diffrn_orient_matrix_UB_32 0.0848313000
_diffrn_orient_matrix_UB_33 -0.0059368000
_diffrn_radiation_monochromator mirror
_diffrn_radiation_probe x-ray
_diffrn_radiation_type MoK\a
_diffrn_radiation_wavelength 0.71073
_diffrn_reflns_av_R_equivalents 0.0317
_diffrn_reflns_av_unetI/netI 0.0405
_diffrn_reflns_Laue_measured_fraction_full 0.999
_diffrn_reflns_Laue_measured_fraction_max 0.805
_diffrn_reflns_limit_h_max 13
_diffrn_reflns_limit_h_min -13
_diffrn_reflns_limit_k_max 8
_diffrn_reflns_limit_k_min -11
_diffrn_reflns_limit_l_max 17
_diffrn_reflns_limit_l_min -18
_diffrn_reflns_number 11855
_diffrn_reflns_point_group_measured_fraction_full 0.954
_diffrn_reflns_point_group_measured_fraction_max 0.733
_diffrn_reflns_theta_full 25.242
_diffrn_reflns_theta_max 30.656
_diffrn_reflns_theta_min 1.981
_diffrn_source 'micro-focus sealed X-ray tube'
_diffrn_source_type 'PhotonJet (Mo) X-ray Source'
_exptl_absorpt_coefficient_mu 0.082
_exptl_absorpt_correction_T_max 1.00000
_exptl_absorpt_correction_T_min 0.84710
_exptl_absorpt_correction_type multi-scan
_exptl_absorpt_process_details
;
CrysAlisPro 1.171.39.31d (Rigaku Oxford Diffraction, 2017)
Empirical absorption correction using spherical harmonics,
 implemented in SCALE3 ABSPACK scaling algorithm.
;
_exptl_crystal_colour 'clear colourless'
_exptl_crystal_colour_lustre clear
_exptl_crystal_colour_primary colourless
_exptl_crystal_density_diffrn 1.281
_exptl_crystal_description prism
_exptl_crystal_F_000 464
_exptl_crystal_size_max 0.08
_exptl_crystal_size_mid 0.06
_exptl_crystal_size_min 0.04
_refine_diff_density_max 0.117
_refine_diff_density_min -0.229
_refine_diff_density_rms 0.040
_refine_ls_abs_structure_details
;
 Flack x determined using 1511 quotients [(I+)-(I-)]/[(I+)+(I-)]
 (Parsons, Flack and Wagner, Acta Cryst. B69 (2013) 249-259).
;
_refine_ls_abs_structure_Flack -0.3(7)
_refine_ls_extinction_method none
_refine_ls_goodness_of_fit_ref 1.052
_refine_ls_hydrogen_treatment constr
_refine_ls_matrix_type full
_refine_ls_number_parameters 308
_refine_ls_number_reflns 5201
_refine_ls_number_restraints 1
_refine_ls_restrained_S_all 1.051
_refine_ls_R_factor_all 0.0556
_refine_ls_R_factor_gt 0.0430
_refine_ls_shift/su_max 0.000
_refine_ls_shift/su_mean 0.000
_refine_ls_structure_factor_coef Fsqd
_refine_ls_weighting_details 'w=1/[\s^2^(Fo^2^)+(0.0496P)^2^+0.0296P] where P=(Fo^2^+2Fc^2^)/3'
_refine_ls_weighting_scheme calc
_refine_ls_wR_factor_gt 0.0967
_refine_ls_wR_factor_ref 0.1042
_reflns_Friedel_coverage 0.714
_reflns_Friedel_fraction_full 0.900
_reflns_Friedel_fraction_max 0.652
_reflns_number_gt 4213
_reflns_number_total 5201
_reflns_threshold_expression 'I > 2\s(I)'
_cod_data_source_file jo9b02186_si_002.cif
_cod_data_source_block 7m
_cod_depositor_comments 'Adding full bibliography for 4033619--4033624.cif.'
_cod_database_code 4033623
_shelx_shelxl_version_number 2017/1
_chemical_oxdiff_formula 'C31 H22 O3'
_shelx_space_group_comment
;
The symmetry employed for this shelxl refinement is uniquely defined
by the following loop, which should always be used as a source of
symmetry information in preference to the above space-group names.
They are only intended as comments.
;
_reflns_odcompleteness_completeness 99.76
_reflns_odcompleteness_iscentric 1
_reflns_odcompleteness_theta 26.32
_olex2_refinement_description
;
1. Fixed Uiso
 At 1.2 times of:
  All C(H) groups
 At 1.5 times of:
  All C(H,H,H) groups
2.a Aromatic/amide H refined with riding coordinates:
 C12(H12), C8(H8), C14(H14), C17(H17), C29(H29), C18(H18), C10(H10), C33(H33),
 C11(H11), C16(H16), C9(H9), C20(H20), C24(H24), C32(H32), C15(H15), C30(H30),
 C23(H23), C22(H22), C21(H21)
2.b Idealised Me refined as rotating group:
 C34(H34a,H34b,H34c)
;
_olex2_submission_special_instructions 'No special instructions were received'
_oxdiff_exptl_absorpt_empirical_details
;
Empirical correction (ABSPACK) includes:
- Absorption correction using spherical harmonics
- Frame scaling
;
_oxdiff_exptl_absorpt_empirical_full_max 1.279
_oxdiff_exptl_absorpt_empirical_full_min 0.754

loop_
_space_group_symop_operation_xyz
'x, y, z'
'-x, y+1/2, -z'

loop_
_atom_site_label
_atom_site_type_symbol
_atom_site_fract_x
_atom_site_fract_y
_atom_site_fract_z
_atom_site_U_iso_or_equiv
_atom_site_adp_type
_atom_site_occupancy
_atom_site_site_symmetry_order
_atom_site_calc_flag
_atom_site_refinement_flags_posn
O1 O 0.40188(13) 0.7301(2) 0.64699(10) 0.0401(4) Uani 1 1 d .
O26 O 0.75300(18) 0.8358(2) 0.86037(13) 0.0550(5) Uani 1 1 d .
O27 O 0.32793(16) 0.7433(3) 0.48591(12) 0.0559(5) Uani 1 1 d .
C13 C 0.5793(2) 0.7345(3) 0.43086(15) 0.0366(5) Uani 1 1 d .
C7 C 0.4452(2) 0.7049(3) 0.82132(15) 0.0374(5) Uani 1 1 d .
C5 C 0.55887(19) 0.7283(3) 0.53624(15) 0.0351(4) Uani 1 1 d .
C3 C 0.6242(2) 0.7177(3) 0.71740(15) 0.0357(4) Uani 1 1 d .
C6 C 0.4239(2) 0.7343(3) 0.55004(16) 0.0390(5) Uani 1 1 d .
C2 C 0.4988(2) 0.7188(3) 0.72858(15) 0.0359(4) Uani 1 1 d .
C19 C 0.79620(19) 0.7204(3) 0.61111(15) 0.0395(5) Uani 1 1 d .
C4 C 0.65546(19) 0.7214(3) 0.61805(15) 0.0346(4) Uani 1 1 d .
C25 C 0.7339(2) 0.7172(3) 0.80646(16) 0.0389(5) Uani 1 1 d .
C28 C 0.8176(2) 0.5686(3) 0.82236(16) 0.0396(5) Uani 1 1 d .
C12 C 0.5000(2) 0.5986(3) 0.89722(17) 0.0466(6) Uani 1 1 d .
H12 H 0.574034 0.539373 0.891128 0.056 Uiso 1 1 calc R
C8 C 0.3344(2) 0.7921(3) 0.83185(18) 0.0431(5) Uani 1 1 d .
H8 H 0.295492 0.861801 0.781257 0.052 Uiso 1 1 calc R
C14 C 0.6703(2) 0.8391(3) 0.40115(18) 0.0457(5) Uani 1 1 d .
H14 H 0.720030 0.907133 0.447813 0.055 Uiso 1 1 calc R
C17 C 0.5220(3) 0.6413(3) 0.26056(18) 0.0490(6) Uani 1 1 d .
H17 H 0.471654 0.574937 0.213203 0.059 Uiso 1 1 calc R
C29 C 0.7731(2) 0.4185(3) 0.78297(19) 0.0467(6) Uani 1 1 d .
H29 H 0.689821 0.409294 0.745191 0.056 Uiso 1 1 calc R
C18 C 0.5046(2) 0.6363(3) 0.35842(17) 0.0422(5) Uani 1 1 d .
H18 H 0.442411 0.566723 0.376325 0.051 Uiso 1 1 calc R
C10 C 0.3369(3) 0.6689(3) 0.99164(19) 0.0529(7) Uani 1 1 d .
H10 H 0.300570 0.656845 1.048597 0.063 Uiso 1 1 calc R
C33 C 0.9418(3) 0.5790(4) 0.8782(2) 0.0563(7) Uani 1 1 d .
H33 H 0.972529 0.678410 0.906124 0.068 Uiso 1 1 calc R
C11 C 0.4455(3) 0.5803(3) 0.98135(18) 0.0527(6) Uani 1 1 d .
H11 H 0.482247 0.507946 1.031222 0.063 Uiso 1 1 calc R
C31 C 0.9778(3) 0.2922(4) 0.8534(2) 0.0541(7) Uani 1 1 d .
C16 C 0.6131(3) 0.7434(4) 0.23251(19) 0.0554(6) Uani 1 1 d .
H16 H 0.624866 0.745793 0.166542 0.066 Uiso 1 1 calc R
C9 C 0.2819(2) 0.7753(3) 0.91756(19) 0.0508(6) Uani 1 1 d .
H9 H 0.209292 0.836242 0.925081 0.061 Uiso 1 1 calc R
C20 C 0.8725(3) 0.8543(4) 0.6424(2) 0.0544(7) Uani 1 1 d .
H20 H 0.835998 0.947147 0.665325 0.065 Uiso 1 1 calc R
C24 C 0.8525(2) 0.5825(4) 0.57789(19) 0.0542(6) Uani 1 1 d .
H24 H 0.801729 0.491480 0.556416 0.065 Uiso 1 1 calc R
C32 C 1.0205(3) 0.4420(4) 0.8925(2) 0.0647(8) Uani 1 1 d .
H32 H 1.104257 0.451181 0.929439 0.078 Uiso 1 1 calc R
C15 C 0.6872(3) 0.8425(4) 0.30300(19) 0.0558(7) Uani 1 1 d .
H15 H 0.748886 0.911980 0.284263 0.067 Uiso 1 1 calc R
C30 C 0.8522(3) 0.2828(3) 0.7998(2) 0.0547(7) Uani 1 1 d .
H30 H 0.820338 0.182360 0.774447 0.066 Uiso 1 1 calc R
C23 C 0.9842(3) 0.5810(5) 0.5769(2) 0.0758(10) Uani 1 1 d .
H23 H 1.021958 0.488426 0.554739 0.091 Uiso 1 1 calc R
C22 C 1.0595(3) 0.7133(6) 0.6079(2) 0.0813(11) Uani 1 1 d .
H22 H 1.148312 0.710365 0.607437 0.098 Uiso 1 1 calc R
C21 C 1.0051(3) 0.8494(5) 0.6394(2) 0.0717(9) Uani 1 1 d .
H21 H 1.056671 0.940412 0.659297 0.086 Uiso 1 1 calc R
C34 C 1.0647(4) 0.1445(5) 0.8672(3) 0.0818(10) Uani 1 1 d .
H34A H 1.104373 0.130731 0.809602 0.123 Uiso 1 1 calc GR
H34B H 1.014153 0.049321 0.875696 0.123 Uiso 1 1 calc GR
H34C H 1.131150 0.159009 0.925268 0.123 Uiso 1 1 calc GR

loop_
_atom_site_aniso_label
_atom_site_aniso_U_11
_atom_site_aniso_U_22
_atom_site_aniso_U_33
_atom_site_aniso_U_23
_atom_site_aniso_U_13
_atom_site_aniso_U_12
O1 0.0283(7) 0.0557(9) 0.0356(8) 0.0021(8) 0.0040(6) 0.0030(7)
O26 0.0519(11) 0.0549(11) 0.0527(10) -0.0174(9) -0.0049(8) 0.0049(8)
O27 0.0334(8) 0.0904(14) 0.0416(9) 0.0052(9) 0.0006(7) 0.0090(9)
C13 0.0340(11) 0.0406(11) 0.0346(10) -0.0001(9) 0.0050(8) 0.0058(10)
C7 0.0321(11) 0.0451(13) 0.0347(10) -0.0029(9) 0.0050(8) -0.0017(9)
C5 0.0303(10) 0.0380(10) 0.0370(10) -0.0022(9) 0.0063(8) -0.0003(9)
C3 0.0311(10) 0.0399(11) 0.0352(10) -0.0030(9) 0.0035(8) 0.0021(9)
C6 0.0310(11) 0.0483(13) 0.0366(11) 0.0040(10) 0.0034(8) 0.0033(10)
C2 0.0323(11) 0.0400(11) 0.0339(10) 0.0000(10) 0.0021(8) 0.0033(10)
C19 0.0290(10) 0.0556(13) 0.0330(10) -0.0054(10) 0.0033(8) -0.0004(10)
C4 0.0308(10) 0.0363(10) 0.0369(10) -0.0036(9) 0.0065(8) 0.0009(9)
C25 0.0320(11) 0.0466(12) 0.0372(11) -0.0050(10) 0.0039(8) -0.0020(10)
C28 0.0329(11) 0.0487(13) 0.0362(11) -0.0018(10) 0.0037(9) 0.0034(10)
C12 0.0438(13) 0.0546(14) 0.0417(13) 0.0012(10) 0.0091(10) 0.0107(10)
C8 0.0352(12) 0.0498(13) 0.0452(13) 0.0036(10) 0.0093(10) 0.0031(9)
C14 0.0471(14) 0.0489(13) 0.0416(12) -0.0013(11) 0.0090(10) -0.0055(11)
C17 0.0579(16) 0.0486(14) 0.0392(12) -0.0041(10) 0.0054(11) 0.0041(12)
C29 0.0386(13) 0.0512(14) 0.0489(14) -0.0062(11) 0.0040(11) 0.0031(11)
C18 0.0412(13) 0.0424(12) 0.0423(13) -0.0003(10) 0.0056(10) 0.0011(10)
C10 0.0529(16) 0.0690(18) 0.0398(13) -0.0038(12) 0.0165(11) -0.0022(13)
C33 0.0431(14) 0.0569(15) 0.0614(16) -0.0028(13) -0.0099(12) 0.0019(12)
C11 0.0592(16) 0.0610(16) 0.0385(12) 0.0064(11) 0.0105(11) 0.0101(13)
C31 0.0517(16) 0.0590(16) 0.0529(15) 0.0095(12) 0.0131(12) 0.0148(12)
C16 0.0645(17) 0.0643(16) 0.0388(12) 0.0029(12) 0.0135(11) 0.0063(14)
C9 0.0409(13) 0.0595(16) 0.0553(15) -0.0022(12) 0.0174(11) 0.0060(11)
C20 0.0439(14) 0.0658(17) 0.0539(15) -0.0071(13) 0.0102(12) -0.0104(12)
C24 0.0403(13) 0.0703(17) 0.0522(14) -0.0135(13) 0.0087(11) 0.0080(12)
C32 0.0447(16) 0.0705(19) 0.0704(19) 0.0021(15) -0.0117(14) 0.0098(13)
C15 0.0611(17) 0.0612(16) 0.0485(14) 0.0098(13) 0.0192(13) -0.0065(14)
C30 0.0600(17) 0.0466(14) 0.0579(16) -0.0061(11) 0.0121(13) 0.0074(12)
C23 0.0423(16) 0.116(3) 0.0697(19) -0.0227(19) 0.0126(14) 0.0212(18)
C22 0.0339(14) 0.144(3) 0.0684(19) -0.015(2) 0.0148(13) -0.003(2)
C21 0.0455(17) 0.108(3) 0.0613(18) -0.0076(17) 0.0080(14) -0.0278(17)
C34 0.082(2) 0.078(2) 0.086(2) 0.0166(18) 0.0177(19) 0.0391(19)

loop_
_atom_type_symbol
_atom_type_description
_atom_type_scat_dispersion_real
_atom_type_scat_dispersion_imag
_atom_type_scat_source
C C 0.0033 0.0016 'International Tables Vol C Tables 4.2.6.8 and 6.1.1.4'
H H 0.0000 0.0000 'International Tables Vol C Tables 4.2.6.8 and 6.1.1.4'
O O 0.0106 0.0060 'International Tables Vol C Tables 4.2.6.8 and 6.1.1.4'

loop_
_geom_angle_atom_site_label_1
_geom_angle_atom_site_label_2
_geom_angle_atom_site_label_3
_geom_angle
C2 O1 C6 123.50(15)
C14 C13 C5 121.8(2)
C14 C13 C18 118.1(2)
C18 C13 C5 120.1(2)
C12 C7 C2 121.0(2)
C8 C7 C2 120.15(19)
C8 C7 C12 118.8(2)
C6 C5 C13 115.83(17)
C4 C5 C13 125.08(18)
C4 C5 C6 119.08(18)
C2 C3 C4 119.71(17)
C2 C3 C25 121.41(18)
C4 C3 C25 118.87(17)
O1 C6 C5 117.19(16)
O27 C6 O1 115.57(18)
O27 C6 C5 127.2(2)
O1 C2 C7 111.17(17)
C3 C2 O1 120.11(18)
C3 C2 C7 128.70(18)
C20 C19 C4 119.9(2)
C20 C19 C24 119.5(2)
C24 C19 C4 120.5(2)
C5 C4 C3 120.36(18)
C5 C4 C19 122.73(18)
C3 C4 C19 116.90(16)
O26 C25 C3 120.1(2)
O26 C25 C28 122.58(19)
C28 C25 C3 117.29(19)
C29 C28 C25 121.3(2)
C33 C28 C25 119.8(2)
C33 C28 C29 118.9(2)
C7 C12 H12 119.7
C11 C12 C7 120.6(2)
C11 C12 H12 119.7
C7 C8 H8 119.9
C9 C8 C7 120.2(2)
C9 C8 H8 119.9
C13 C14 H14 119.7
C15 C14 C13 120.6(2)
C15 C14 H14 119.7
C18 C17 H17 119.7
C16 C17 H17 119.7
C16 C17 C18 120.6(2)
C28 C29 H29 120.0
C30 C29 C28 120.0(2)
C30 C29 H29 120.0
C13 C18 H18 119.6
C17 C18 C13 120.7(2)
C17 C18 H18 119.6
C11 C10 H10 120.0
C11 C10 C9 120.0(2)
C9 C10 H10 120.0
C28 C33 H33 119.9
C28 C33 C32 120.1(3)
C32 C33 H33 119.9
C12 C11 H11 119.9
C10 C11 C12 120.1(2)
C10 C11 H11 119.9
C32 C31 C30 117.6(2)
C32 C31 C34 121.4(3)
C30 C31 C34 121.0(3)
C17 C16 H16 120.2
C17 C16 C15 119.5(2)
C15 C16 H16 120.2
C8 C9 H9 119.9
C10 C9 C8 120.3(2)
C10 C9 H9 119.9
C19 C20 H20 120.3
C19 C20 C21 119.4(3)
C21 C20 H20 120.3
C19 C24 H24 120.2
C23 C24 C19 119.6(3)
C23 C24 H24 120.2
C33 C32 H32 119.2
C31 C32 C33 121.6(2)
C31 C32 H32 119.2
C14 C15 C16 120.4(2)
C14 C15 H15 119.8
C16 C15 H15 119.8
C29 C30 C31 121.8(2)
C29 C30 H30 119.1
C31 C30 H30 119.1
C24 C23 H23 119.6
C22 C23 C24 120.8(3)
C22 C23 H23 119.6
C23 C22 H22 120.0
C21 C22 C23 120.0(3)
C21 C22 H22 120.0
C20 C21 H21 119.7
C22 C21 C20 120.6(3)
C22 C21 H21 119.7
C31 C34 H34A 109.5
C31 C34 H34B 109.5
C31 C34 H34C 109.5
H34A C34 H34B 109.5
H34A C34 H34C 109.5
H34B C34 H34C 109.5

loop_
_geom_bond_atom_site_label_1
_geom_bond_atom_site_label_2
_geom_bond_distance
O1 C6 1.383(2)
O1 C2 1.364(2)
O26 C25 1.212(3)
O27 C6 1.207(3)
C13 C5 1.492(3)
C13 C14 1.394(3)
C13 C18 1.396(3)
C7 C2 1.478(3)
C7 C12 1.392(3)
C7 C8 1.391(3)
C5 C6 1.458(3)
C5 C4 1.362(3)
C3 C2 1.348(3)
C3 C4 1.451(3)
C3 C25 1.511(3)
C19 C4 1.492(3)
C19 C20 1.376(4)
C19 C24 1.387(4)
C25 C28 1.491(3)
C28 C29 1.387(4)
C28 C33 1.383(3)
C12 H12 0.9300
C12 C11 1.379(3)
C8 H8 0.9300
C8 C9 1.386(3)
C14 H14 0.9300
C14 C15 1.382(3)
C17 H17 0.9300
C17 C18 1.380(3)
C17 C16 1.373(4)
C29 H29 0.9300
C29 C30 1.379(4)
C18 H18 0.9300
C10 H10 0.9300
C10 C11 1.377(4)
C10 C9 1.377(4)
C33 H33 0.9300
C33 C32 1.384(4)
C11 H11 0.9300
C31 C32 1.378(4)
C31 C30 1.383(4)
C31 C34 1.504(4)
C16 H16 0.9300
C16 C15 1.382(4)
C9 H9 0.9300
C20 H20 0.9300
C20 C21 1.395(4)
C24 H24 0.9300
C24 C23 1.381(4)
C32 H32 0.9300
C15 H15 0.9300
C30 H30 0.9300
C23 H23 0.9300
C23 C22 1.359(6)
C22 H22 0.9300
C22 C21 1.357(5)
C21 H21 0.9300
C34 H34A 0.9600
C34 H34B 0.9600
C34 H34C 0.9600
